data_2219479
loop_
_publ_author_name
'Wang, Jiu-Si'
'Jiang, Yan-Ling'
'Dong, Wen-Kui'
'Xu, Li'
'Kong, Ai-Ping'

_publ_section_title 4-[(Ethoxyimino)(phenyl)methyl]-5-methyl-2-phenyl-1<i>H</i>-pyrazol-3(2<i>H</i>)-one
_journal_coeditor_code ZL2137
_journal_issue 9
_journal_name_full 'Acta Crystallographica Section E'
_journal_page_first o1794
_journal_paper_doi 10.1107/S1600536808026263
_journal_volume 64
_journal_year 2008
_chemical_formula_iupac 'C19 H19 N3 O2'
_chemical_formula_moiety 'C19 H19 N3 O2'
_chemical_formula_sum 'C19 H19 N3 O2'
_chemical_formula_weight 321.37
_chemical_name_systematic
;
4-[(Ethoxyimino)(phenyl)methyl]-5-methyl-2-phenyl-1H-pyrazol-3(2H)-one
;
_space_group_IT_number 14
_symmetry_cell_setting monoclinic
_symmetry_space_group_name_Hall '-P 2ybc'
_symmetry_space_group_name_H-M 'P 1 21/c 1'
_atom_sites_solution_hydrogens geom
_atom_sites_solution_primary direct
_atom_sites_solution_secondary difmap
_audit_creation_method SHELXL-97
_cell_angle_alpha 90.00
_cell_angle_beta 99.4530(10)
_cell_angle_gamma 90.00
_cell_formula_units_Z 4
_cell_length_a 13.0046(15)
_cell_length_b 11.4657(11)
_cell_length_c 11.6874(12)
_cell_measurement_reflns_used 1770
_cell_measurement_temperature 298(2)
_cell_measurement_theta_max 22.453
_cell_measurement_theta_min 2.383
_cell_volume 1719.0(3)
_computing_cell_refinement 'SMART (Siemens, 1996)'
_computing_data_collection 'SMART (Siemens, 1996)'
_computing_data_reduction 'SAINT (Siemens, 1996)'
_computing_molecular_graphics 'SHELXTL (Sheldrick, 2008)'
_computing_publication_material 'SHELXTL (Sheldrick, 2008)'
_computing_structure_refinement 'SHELXL97 (Sheldrick, 2008)'
_computing_structure_solution 'SHELXS97 (Sheldrick, 2008)'
_diffrn_ambient_temperature 298(2)
_diffrn_measured_fraction_theta_full 0.999
_diffrn_measured_fraction_theta_max 0.999
_diffrn_measurement_device_type 'Brucker SMART 1000 CCD area-detector'
_diffrn_measurement_method '\f and \w'
_diffrn_radiation_monochromator graphite
_diffrn_radiation_source 'fine-focus sealed tube'
_diffrn_radiation_type MoK\a
_diffrn_radiation_wavelength 0.71073
_diffrn_reflns_av_R_equivalents 0.0409
_diffrn_reflns_av_sigmaI/netI 0.0507
_diffrn_reflns_limit_h_max 15
_diffrn_reflns_limit_h_min -15
_diffrn_reflns_limit_k_max 9
_diffrn_reflns_limit_k_min -13
_diffrn_reflns_limit_l_max 13
_diffrn_reflns_limit_l_min -13
_diffrn_reflns_number 8480
_diffrn_reflns_theta_full 25.00
_diffrn_reflns_theta_max 25.00
_diffrn_reflns_theta_min 1.59
_exptl_absorpt_coefficient_mu 0.082
_exptl_absorpt_correction_T_max 0.9869
_exptl_absorpt_correction_T_min 0.9600
_exptl_absorpt_correction_type multi-scan
_exptl_absorpt_process_details '(SADABS; Sheldrick, 1996)'
_exptl_crystal_colour colorless
_exptl_crystal_density_diffrn 1.242
_exptl_crystal_density_method 'not measured'
_exptl_crystal_description prismatic
_exptl_crystal_F_000 680
_exptl_crystal_size_max 0.50
_exptl_crystal_size_mid 0.18
_exptl_crystal_size_min 0.16
_refine_diff_density_max 0.167
_refine_diff_density_min -0.235
_refine_ls_extinction_method none
_refine_ls_goodness_of_fit_ref 1.022
_refine_ls_hydrogen_treatment constr
_refine_ls_matrix_type full
_refine_ls_number_parameters 219
_refine_ls_number_reflns 3028
_refine_ls_number_restraints 0
_refine_ls_restrained_S_all 1.022
_refine_ls_R_factor_all 0.0926
_refine_ls_R_factor_gt 0.0439
_refine_ls_shift/su_max 0.000
_refine_ls_shift/su_mean 0.000
_refine_ls_structure_factor_coef Fsqd
_refine_ls_weighting_details 'calc w=1/[\s^2^(Fo^2^)+(0.0687P)^2^+0.0591P] where P=(Fo^2^+2Fc^2^)/3'
_refine_ls_weighting_scheme calc
_refine_ls_wR_factor_gt 0.1070
_refine_ls_wR_factor_ref 0.1404
_reflns_number_gt 1756
_reflns_number_total 3028
_reflns_threshold_expression I>2\s(I)
_cod_data_source_file zl2137.cif
_cod_data_source_block I
_cod_depositor_comments
;
The following automatic conversions were performed:
'_symmetry_cell_setting' value 'Monoclinic' changed to 'monoclinic'
according to '/home/saulius/struct/CIF-dictionaries/cif_core.dic'
dictionary named 'cif_core.dic' version 2.4.1 from 2010-06-29.

Automatic conversion script
Id: cif_fix_enum 1527 2010-12-29 10:47:43Z saulius 

The following automatic conversions were performed:

'_symmetry_cell_setting' value 'Monoclinic' changed to 'monoclinic'
according to /home/saulius/struct/CIF-dictionaries/cif_core.dic
dictionary named 'cif_core.dic' version 2.4.1 from 2010-06-29.

Automatic conversion script
Id: cif_fix_values 1715 2011-07-08 13:25:40Z adriana 
;
_cod_original_sg_symbol_H-M 'P 21/c'
_cod_database_code 2219479
_cod_database_fobs_code 2219479

loop_
_symmetry_equiv_pos_as_xyz
'x, y, z'
'-x, y+1/2, -z+1/2'
'-x, -y, -z'
'x, -y-1/2, z-1/2'

loop_
_atom_site_type_symbol
_atom_site_label
_atom_site_fract_x
_atom_site_fract_y
_atom_site_fract_z
_atom_site_U_iso_or_equiv
_atom_site_adp_type
_atom_site_calc_flag
_atom_site_refinement_flags
_atom_site_occupancy
N N1 0.53222(14) 0.34824(17) -0.06367(17) 0.0486(5) Uani d . 1
N N2 0.84502(13) 0.23475(16) 0.16076(15) 0.0369(5) Uani d . 1
N N3 0.78882(13) 0.29323(15) 0.23325(15) 0.0386(5) Uani d . 1
H H3 0.8064 0.2996 0.3072 0.046 Uiso calc R 1
O O1 0.49758(11) 0.28139(15) 0.02320(14) 0.0546(5) Uani d . 1
O O2 0.82634(12) 0.20296(15) -0.03673(13) 0.0529(5) Uani d . 1
C C1 0.38665(18) 0.2834(2) 0.0039(3) 0.0623(8) Uani d . 1
H H1A 0.3595 0.2505 -0.0715 0.075 Uiso calc R 1
H H1B 0.3617 0.3630 0.0061 0.075 Uiso calc R 1
C C2 0.3515(2) 0.2130(3) 0.0975(3) 0.0805(10) Uani d . 1
H H2A 0.3776 0.1349 0.0954 0.121 Uiso calc R 1
H H2B 0.2767 0.2113 0.0859 0.121 Uiso calc R 1
H H2C 0.3774 0.2474 0.1715 0.121 Uiso calc R 1
C C3 0.63196(17) 0.35862(19) -0.04638(19) 0.0395(6) Uani d . 1
C C4 0.70377(15) 0.31546(19) 0.05486(18) 0.0363(5) Uani d . 1
C C5 0.79385(17) 0.24753(19) 0.04860(19) 0.0371(5) Uani d . 1
C C6 0.70309(16) 0.33834(19) 0.17079(19) 0.0360(5) Uani d . 1
C C7 0.62708(17) 0.4013(2) 0.2301(2) 0.0496(7) Uani d . 1
H H7A 0.5735 0.3484 0.2446 0.074 Uiso calc R 1
H H7B 0.5964 0.4640 0.1817 0.074 Uiso calc R 1
H H7C 0.6622 0.4323 0.3023 0.074 Uiso calc R 1
C C8 0.67571(18) 0.4228(2) -0.1379(2) 0.0432(6) Uani d . 1
C C9 0.6212(2) 0.4282(2) -0.2505(2) 0.0576(7) Uani d . 1
H H9 0.5572 0.3908 -0.2688 0.069 Uiso calc R 1
C C10 0.6611(3) 0.4881(3) -0.3347(3) 0.0755(9) Uani d . 1
H H10 0.6238 0.4914 -0.4097 0.091 Uiso calc R 1
C C11 0.7555(3) 0.5432(3) -0.3093(3) 0.0773(9) Uani d . 1
H H11 0.7823 0.5832 -0.3671 0.093 Uiso calc R 1
C C12 0.8107(2) 0.5397(2) -0.1988(3) 0.0664(8) Uani d . 1
H H12 0.8743 0.5782 -0.1811 0.080 Uiso calc R 1
C C13 0.77084(19) 0.4782(2) -0.1138(2) 0.0516(7) Uani d . 1
H H13 0.8089 0.4743 -0.0393 0.062 Uiso calc R 1
C C14 0.94564(15) 0.19033(19) 0.20265(19) 0.0358(5) Uani d . 1
C C15 0.99788(18) 0.2239(2) 0.3093(2) 0.0517(7) Uani d . 1
H H15 0.9678 0.2775 0.3535 0.062 Uiso calc R 1
C C16 1.09499(19) 0.1782(3) 0.3508(2) 0.0659(8) Uani d . 1
H H16 1.1296 0.2005 0.4235 0.079 Uiso calc R 1
C C17 1.1406(2) 0.1007(3) 0.2862(3) 0.0667(8) Uani d . 1
H H17 1.2063 0.0706 0.3143 0.080 Uiso calc R 1
C C18 1.0891(2) 0.0678(2) 0.1801(3) 0.0647(8) Uani d . 1
H H18 1.1203 0.0153 0.1358 0.078 Uiso calc R 1
C C19 0.99121(17) 0.1113(2) 0.1374(2) 0.0520(7) Uani d . 1
H H19 0.9564 0.0875 0.0652 0.062 Uiso calc R 1

loop_
_atom_site_aniso_label
_atom_site_aniso_U_11
_atom_site_aniso_U_22
_atom_site_aniso_U_33
_atom_site_aniso_U_12
_atom_site_aniso_U_13
_atom_site_aniso_U_23
N1 0.0485(12) 0.0550(13) 0.0405(13) 0.0035(10) 0.0019(10) 0.0055(10)
N2 0.0349(10) 0.0546(12) 0.0209(10) 0.0067(8) 0.0036(8) 0.0001(9)
N3 0.0394(10) 0.0560(12) 0.0200(10) 0.0020(9) 0.0038(8) -0.0052(9)
O1 0.0391(9) 0.0719(12) 0.0507(11) -0.0002(8) 0.0010(8) 0.0123(9)
O2 0.0585(10) 0.0778(12) 0.0223(9) 0.0200(9) 0.0069(8) -0.0005(8)
C1 0.0402(14) 0.0705(19) 0.073(2) 0.0002(13) -0.0002(14) 0.0023(16)
C2 0.0532(17) 0.109(3) 0.080(2) -0.0073(16) 0.0143(16) 0.007(2)
C3 0.0398(13) 0.0446(14) 0.0328(13) 0.0031(10) 0.0020(10) -0.0023(11)
C4 0.0359(12) 0.0465(13) 0.0258(13) -0.0004(10) 0.0034(10) 0.0039(10)
C5 0.0396(12) 0.0490(14) 0.0225(12) 0.0010(10) 0.0039(10) 0.0016(11)
C6 0.0354(12) 0.0423(13) 0.0297(13) -0.0027(10) 0.0036(10) 0.0004(10)
C7 0.0479(14) 0.0618(16) 0.0400(15) 0.0050(12) 0.0098(12) -0.0069(13)
C8 0.0518(14) 0.0436(14) 0.0332(14) 0.0124(12) 0.0038(11) 0.0021(11)
C9 0.0661(17) 0.0619(17) 0.0428(17) 0.0110(14) 0.0026(14) 0.0081(14)
C10 0.096(2) 0.084(2) 0.0456(19) 0.0188(19) 0.0093(17) 0.0216(17)
C11 0.101(3) 0.076(2) 0.062(2) 0.0172(19) 0.034(2) 0.0259(17)
C12 0.0723(19) 0.0598(18) 0.072(2) 0.0014(15) 0.0254(17) 0.0119(16)
C13 0.0570(16) 0.0532(16) 0.0447(16) 0.0036(13) 0.0088(13) 0.0033(13)
C14 0.0325(12) 0.0446(13) 0.0293(13) 0.0011(10) 0.0025(10) 0.0048(11)
C15 0.0437(14) 0.0661(17) 0.0423(16) 0.0060(12) -0.0023(12) -0.0078(13)
C16 0.0507(16) 0.086(2) 0.0528(18) 0.0087(15) -0.0162(14) -0.0103(16)
C17 0.0473(15) 0.080(2) 0.066(2) 0.0174(15) -0.0093(15) 0.0000(17)
C18 0.0568(16) 0.0708(19) 0.065(2) 0.0203(14) 0.0056(15) -0.0057(16)
C19 0.0487(14) 0.0649(17) 0.0395(15) 0.0124(13) -0.0011(12) -0.0048(13)

loop_
_atom_type_symbol
_atom_type_description
_atom_type_scat_dispersion_real
_atom_type_scat_dispersion_imag
_atom_type_scat_source
C C 0.0033 0.0016 'International Tables Vol C Tables 4.2.6.8 and 6.1.1.4'
H H 0.0000 0.0000 'International Tables Vol C Tables 4.2.6.8 and 6.1.1.4'
N N 0.0061 0.0033 'International Tables Vol C Tables 4.2.6.8 and 6.1.1.4'
O O 0.0106 0.0060 'International Tables Vol C Tables 4.2.6.8 and 6.1.1.4'

loop_
_geom_angle_atom_site_label_1
_geom_angle_atom_site_label_2
_geom_angle_atom_site_label_3
_geom_angle
C3 N1 O1 111.86(18)
C5 N2 N3 108.11(16)
C5 N2 C14 130.00(18)
N3 N2 C14 121.03(17)
C6 N3 N2 109.39(17)
C6 N3 H3 125.3
N2 N3 H3 125.3
N1 O1 C1 108.28(17)
O1 C1 C2 107.5(2)
O1 C1 H1A 110.2
C2 C1 H1A 110.2
O1 C1 H1B 110.2
C2 C1 H1B 110.2
H1A C1 H1B 108.5
C1 C2 H2A 109.5
C1 C2 H2B 109.5
H2A C2 H2B 109.5
C1 C2 H2C 109.5
H2A C2 H2C 109.5
H2B C2 H2C 109.5
N1 C3 C4 126.0(2)
N1 C3 C8 115.4(2)
C4 C3 C8 118.62(19)
C6 C4 C5 107.05(19)
C6 C4 C3 128.4(2)
C5 C4 C3 124.40(19)
O2 C5 N2 122.71(19)
O2 C5 C4 130.8(2)
N2 C5 C4 106.46(18)
N3 C6 C4 108.91(19)
N3 C6 C7 119.62(19)
C4 C6 C7 131.5(2)
C6 C7 H7A 109.5
C6 C7 H7B 109.5
H7A C7 H7B 109.5
C6 C7 H7C 109.5
H7A C7 H7C 109.5
H7B C7 H7C 109.5
C13 C8 C9 118.3(2)
C13 C8 C3 121.2(2)
C9 C8 C3 120.5(2)
C10 C9 C8 120.5(3)
C10 C9 H9 119.7
C8 C9 H9 119.7
C11 C10 C9 120.5(3)
C11 C10 H10 119.7
C9 C10 H10 119.7
C10 C11 C12 120.2(3)
C10 C11 H11 119.9
C12 C11 H11 119.9
C11 C12 C13 119.4(3)
C11 C12 H12 120.3
C13 C12 H12 120.3
C8 C13 C12 121.1(3)
C8 C13 H13 119.5
C12 C13 H13 119.5
C15 C14 C19 119.5(2)
C15 C14 N2 120.3(2)
C19 C14 N2 120.1(2)
C14 C15 C16 120.0(2)
C14 C15 H15 120.0
C16 C15 H15 120.0
C17 C16 C15 120.6(3)
C17 C16 H16 119.7
C15 C16 H16 119.7
C18 C17 C16 119.4(2)
C18 C17 H17 120.3
C16 C17 H17 120.3
C17 C18 C19 121.0(3)
C17 C18 H18 119.5
C19 C18 H18 119.5
C14 C19 C18 119.4(2)
C14 C19 H19 120.3
C18 C19 H19 120.3

loop_
_geom_bond_atom_site_label_1
_geom_bond_atom_site_label_2
_geom_bond_distance
N1 C3 1.285(3)
N1 O1 1.404(2)
N2 C5 1.377(3)
N2 N3 1.380(2)
N2 C14 1.415(3)
N3 C6 1.333(3)
N3 H3 0.8600
O1 C1 1.423(3)
O2 C5 1.254(2)
C1 C2 1.491(4)
C1 H1A 0.9700
C1 H1B 0.9700
C2 H2A 0.9600
C2 H2B 0.9600
C2 H2C 0.9600
C3 C4 1.468(3)
C3 C8 1.487(3)
C4 C6 1.382(3)
C4 C5 1.419(3)
C6 C7 1.485(3)
C7 H7A 0.9600
C7 H7B 0.9600
C7 H7C 0.9600
C8 C13 1.378(3)
C8 C9 1.389(3)
C9 C10 1.371(4)
C9 H9 0.9300
C10 C11 1.369(4)
C10 H10 0.9300
C11 C12 1.371(4)
C11 H11 0.9300
C12 C13 1.386(3)
C12 H12 0.9300
C13 H13 0.9300
C14 C15 1.373(3)
C14 C19 1.379(3)
C15 C16 1.380(3)
C15 H15 0.9300
C16 C17 1.363(3)
C16 H16 0.9300
C17 C18 1.362(4)
C17 H17 0.9300
C18 C19 1.383(3)
C18 H18 0.9300
C19 H19 0.9300

loop_
_geom_hbond_atom_site_label_D
_geom_hbond_atom_site_label_H
_geom_hbond_atom_site_label_A
_geom_hbond_site_symmetry_A
_geom_hbond_distance_DH
_geom_hbond_distance_HA
_geom_hbond_distance_DA
_geom_hbond_angle_DHA
_geom_hbond_publ_flag
N3 H3 O2 4_566 0.860 1.800 2.653(2) 170.88 y
C15 H15 O2 4_566 0.930 2.420 3.200(3) 141.00 y
C19 H19 O2 . 0.930 2.320 2.900(3) 120.00 y

loop_
_geom_torsion_atom_site_label_1
_geom_torsion_atom_site_label_2
_geom_torsion_atom_site_label_3
_geom_torsion_atom_site_label_4
_geom_torsion
C5 N2 N3 C6 2.1(2)
C14 N2 N3 C6 172.45(18)
C3 N1 O1 C1 174.5(2)
N1 O1 C1 C2 -179.5(2)
O1 N1 C3 C4 -4.5(3)
O1 N1 C3 C8 176.79(17)
N1 C3 C4 C6 -55.2(4)
C8 C3 C4 C6 123.5(2)
N1 C3 C4 C5 130.1(2)
C8 C3 C4 C5 -51.3(3)
N3 N2 C5 O2 -179.5(2)
C14 N2 C5 O2 11.3(4)
N3 N2 C5 C4 -0.3(2)
C14 N2 C5 C4 -169.5(2)
C6 C4 C5 O2 177.7(2)
C3 C4 C5 O2 -6.7(4)
C6 C4 C5 N2 -1.4(2)
C3 C4 C5 N2 174.25(19)
N2 N3 C6 C4 -3.0(2)
N2 N3 C6 C7 177.33(17)
C5 C4 C6 N3 2.8(2)
C3 C4 C6 N3 -172.7(2)
C5 C4 C6 C7 -177.7(2)
C3 C4 C6 C7 6.9(4)
N1 C3 C8 C13 155.2(2)
C4 C3 C8 C13 -23.6(3)
N1 C3 C8 C9 -24.8(3)
C4 C3 C8 C9 156.4(2)
C13 C8 C9 C10 -0.6(4)
C3 C8 C9 C10 179.4(2)
C8 C9 C10 C11 0.3(4)
C9 C10 C11 C12 -0.5(4)
C10 C11 C12 C13 1.1(4)
C9 C8 C13 C12 1.1(3)
C3 C8 C13 C12 -178.9(2)
C11 C12 C13 C8 -1.4(4)
C5 N2 C14 C15 155.0(2)
N3 N2 C14 C15 -13.0(3)
C5 N2 C14 C19 -26.1(3)
N3 N2 C14 C19 165.9(2)
C19 C14 C15 C16 -0.4(4)
N2 C14 C15 C16 178.5(2)
C14 C15 C16 C17 0.9(4)
C15 C16 C17 C18 -0.5(4)
C16 C17 C18 C19 -0.3(4)
C15 C14 C19 C18 -0.4(4)
N2 C14 C19 C18 -179.3(2)
C17 C18 C19 C14 0.8(4)

loop_
_cod_related_entry_id
_cod_related_entry_database
_cod_related_entry_code
1 ChemSpider 24740624
